data_2219065
loop_
_publ_author_name
'Saeed, Sohail'
'Bhatti, Moazzam Hussain'
'Jones, Peter G.'

_publ_section_title
;
 <i>N</i>-(Benzothiazol-2-yl)butyramide
;
_journal_coeditor_code IM2075
_journal_issue 8
_journal_name_full 'Acta Crystallographica Section E'
_journal_page_first o1486
_journal_paper_doi 10.1107/S1600536808020667
_journal_volume 64
_journal_year 2008
_chemical_formula_iupac 'C11 H12 N2 O S'
_chemical_formula_moiety 'C11 H12 N2 O S'
_chemical_formula_sum 'C11 H12 N2 O S'
_chemical_formula_weight 220.29
_chemical_name_systematic
;
<i>N</i>-(Benzothiazol-2-yl)butyramide
;
_space_group_IT_number 2
_symmetry_cell_setting triclinic
_symmetry_space_group_name_Hall '-P 1'
_symmetry_space_group_name_H-M 'P -1'
_atom_sites_solution_hydrogens geom
_atom_sites_solution_primary direct
_atom_sites_solution_secondary difmap
_audit_creation_method SHELXL-97
_cell_angle_alpha 92.618(7)
_cell_angle_beta 90.607(6)
_cell_angle_gamma 107.185(8)
_cell_formula_units_Z 2
_cell_length_a 5.2916(4)
_cell_length_b 7.4462(8)
_cell_length_c 13.5650(10)
_cell_measurement_reflns_used 4460
_cell_measurement_temperature 100(2)
_cell_measurement_theta_max 30.7143
_cell_measurement_theta_min 2.8596
_cell_volume 509.93(8)
_computing_cell_refinement
;
CrysAlis RED (Oxford Diffraction, 2008)
;
_computing_data_collection
;
CrysAlis CCD (Oxford Diffraction, 2008)
;
_computing_data_reduction
;
CrysAlis RED (Oxford Diffraction, 2008)
;
_computing_molecular_graphics 'XP (Siemens, 1994)'
_computing_publication_material 'SHELXL97 (Sheldrick, 2008)'
_computing_structure_refinement 'SHELXL97 (Sheldrick, 2008)'
_computing_structure_solution 'SHELXS97 (Sheldrick, 2008)'
_diffrn_ambient_temperature 100(2)
_diffrn_detector_area_resol_mean 16.1057
_diffrn_measured_fraction_theta_full 0.963
_diffrn_measured_fraction_theta_max 0.915
_diffrn_measurement_device_type 'Oxford Diffraction Xcalibur S'
_diffrn_measurement_method \w
_diffrn_radiation_monochromator graphite
_diffrn_radiation_source 'Enhance (Mo) X-ray Source'
_diffrn_radiation_type MoK\a
_diffrn_radiation_wavelength 0.71073
_diffrn_reflns_av_R_equivalents 0.0351
_diffrn_reflns_av_sigmaI/netI 0.0425
_diffrn_reflns_limit_h_max 7
_diffrn_reflns_limit_h_min -7
_diffrn_reflns_limit_k_max 10
_diffrn_reflns_limit_k_min -9
_diffrn_reflns_limit_l_max 18
_diffrn_reflns_limit_l_min -19
_diffrn_reflns_number 8577
_diffrn_reflns_theta_full 29.00
_diffrn_reflns_theta_max 29.99
_diffrn_reflns_theta_min 2.87
_exptl_absorpt_coefficient_mu 0.289
_exptl_absorpt_correction_T_max 1.00000
_exptl_absorpt_correction_T_min 0.97709
_exptl_absorpt_correction_type multi-scan
_exptl_absorpt_process_details
;
(CrysAlis RED; Oxford Diffraction, 2008)
;
_exptl_crystal_colour yellow
_exptl_crystal_density_diffrn 1.435
_exptl_crystal_density_method 'not measured'
_exptl_crystal_description plate
_exptl_crystal_F_000 232
_exptl_crystal_size_max 0.35
_exptl_crystal_size_mid 0.20
_exptl_crystal_size_min 0.05
_refine_diff_density_max 0.411
_refine_diff_density_min -0.262
_refine_ls_extinction_method none
_refine_ls_goodness_of_fit_ref 0.991
_refine_ls_hydrogen_treatment mixed
_refine_ls_matrix_type full
_refine_ls_number_parameters 141
_refine_ls_number_reflns 2728
_refine_ls_number_restraints 0
_refine_ls_restrained_S_all 0.991
_refine_ls_R_factor_all 0.0486
_refine_ls_R_factor_gt 0.0353
_refine_ls_shift/su_max 0.001
_refine_ls_shift/su_mean 0.000
_refine_ls_structure_factor_coef Fsqd
_refine_ls_weighting_details 'calc w=1/[\s^2^(Fo^2^)+(0.0544P)^2^]'
_refine_ls_weighting_scheme calc
_refine_ls_wR_factor_gt 0.0867
_refine_ls_wR_factor_ref 0.0905
_reflns_number_gt 2172
_reflns_number_total 2728
_reflns_threshold_expression I>2\s(I)
_cod_data_source_file im2075.cif
_cod_data_source_block I
_cod_original_cell_volume 509.92(8)
_cod_database_code 2219065
_cod_database_fobs_code 2219065

loop_
_symmetry_equiv_pos_as_xyz
'x, y, z'
'-x, -y, -z'

loop_
_atom_site_type_symbol
_atom_site_label
_atom_site_fract_x
_atom_site_fract_y
_atom_site_fract_z
_atom_site_U_iso_or_equiv
_atom_site_adp_type
_atom_site_calc_flag
_atom_site_refinement_flags
_atom_site_occupancy
N N1 0.3005(2) 0.17657(16) 0.43971(8) 0.0115(2) Uani d . 1
H H1 0.142(3) 0.110(2) 0.4321(11) 0.019(4) Uiso d . 1
N N2 0.2856(2) 0.10743(16) 0.60669(8) 0.0110(2) Uani d . 1
O O 0.65683(18) 0.36649(14) 0.36601(7) 0.0168(2) Uani d . 1
S S 0.74719(6) 0.32370(5) 0.55350(2) 0.01216(11) Uani d . 1
C C1 0.2219(3) 0.2887(2) 0.08646(10) 0.0186(3) Uani d . 1
H H1A 0.1669 0.1526 0.0710 0.028 Uiso calc R 1
H H1B 0.3186 0.3540 0.0309 0.028 Uiso calc R 1
H H1C 0.0653 0.3306 0.0981 0.028 Uiso calc R 1
C C2 0.4007(3) 0.3337(2) 0.17869(9) 0.0141(3) Uani d . 1
H H2A 0.5602 0.2931 0.1665 0.017 Uiso calc R 1
H H2B 0.4589 0.4715 0.1934 0.017 Uiso calc R 1
C C3 0.2581(2) 0.2353(2) 0.26720(9) 0.0120(3) Uani d . 1
H H3A 0.1017 0.2794 0.2799 0.014 Uiso calc R 1
H H3B 0.1935 0.0983 0.2506 0.014 Uiso calc R 1
C C4 0.4267(2) 0.26838(19) 0.35982(9) 0.0118(3) Uani d . 1
C C5 0.4162(2) 0.19131(19) 0.53257(9) 0.0102(3) Uani d . 1
C C6 0.4520(2) 0.14896(19) 0.69100(9) 0.0109(3) Uani d . 1
C C7 0.3830(3) 0.0893(2) 0.78621(9) 0.0130(3) Uani d . 1
H H7 0.2093 0.0123 0.7986 0.016 Uiso calc R 1
C C8 0.5711(3) 0.1442(2) 0.86165(9) 0.0142(3) Uani d . 1
H H8 0.5244 0.1051 0.9264 0.017 Uiso calc R 1
C C9 0.8288(3) 0.2560(2) 0.84506(10) 0.0145(3) Uani d . 1
H H9 0.9547 0.2907 0.8983 0.017 Uiso calc R 1
C C10 0.9017(3) 0.3166(2) 0.75156(10) 0.0133(3) Uani d . 1
H H10 1.0764 0.3922 0.7395 0.016 Uiso calc R 1
C C11 0.7103(3) 0.26286(19) 0.67562(9) 0.0110(3) Uani d . 1

loop_
_atom_site_aniso_label
_atom_site_aniso_U_11
_atom_site_aniso_U_22
_atom_site_aniso_U_33
_atom_site_aniso_U_12
_atom_site_aniso_U_13
_atom_site_aniso_U_23
N1 0.0082(5) 0.0137(6) 0.0107(5) 0.0002(5) -0.0016(4) 0.0019(4)
N2 0.0099(5) 0.0118(6) 0.0109(5) 0.0026(4) 0.0002(4) 0.0006(4)
O 0.0122(4) 0.0210(6) 0.0135(5) -0.0013(4) 0.0001(4) 0.0041(4)
S 0.00957(16) 0.0143(2) 0.01083(16) 0.00062(12) 0.00010(11) 0.00174(12)
C1 0.0215(7) 0.0210(8) 0.0123(6) 0.0046(6) -0.0013(5) 0.0027(6)
C2 0.0137(6) 0.0167(8) 0.0120(6) 0.0043(6) 0.0009(5) 0.0029(5)
C3 0.0106(6) 0.0132(7) 0.0118(6) 0.0030(5) -0.0010(5) 0.0010(5)
C4 0.0130(6) 0.0107(7) 0.0122(6) 0.0041(5) 0.0009(5) 0.0006(5)
C5 0.0104(6) 0.0090(7) 0.0116(6) 0.0034(5) 0.0000(4) 0.0006(5)
C6 0.0115(6) 0.0102(7) 0.0120(6) 0.0048(5) -0.0003(5) -0.0007(5)
C7 0.0116(6) 0.0137(7) 0.0139(6) 0.0036(5) 0.0018(5) 0.0025(5)
C8 0.0164(6) 0.0166(8) 0.0110(6) 0.0067(6) 0.0008(5) 0.0024(5)
C9 0.0142(6) 0.0155(8) 0.0142(6) 0.0055(5) -0.0040(5) -0.0007(5)
C10 0.0123(6) 0.0125(7) 0.0148(6) 0.0036(5) -0.0012(5) -0.0004(5)
C11 0.0120(6) 0.0111(7) 0.0108(6) 0.0048(5) 0.0009(4) 0.0013(5)

loop_
_atom_type_symbol
_atom_type_description
_atom_type_scat_dispersion_real
_atom_type_scat_dispersion_imag
_atom_type_scat_source
C C 0.0033 0.0016 'International Tables Vol C Tables 4.2.6.8 and 6.1.1.4'
H H 0.0000 0.0000 'International Tables Vol C Tables 4.2.6.8 and 6.1.1.4'
N N 0.0061 0.0033 'International Tables Vol C Tables 4.2.6.8 and 6.1.1.4'
O O 0.0106 0.0060 'International Tables Vol C Tables 4.2.6.8 and 6.1.1.4'
S S 0.1246 0.1234 'International Tables Vol C Tables 4.2.6.8 and 6.1.1.4'

loop_
_geom_angle_atom_site_label_1
_geom_angle_atom_site_label_2
_geom_angle_atom_site_label_3
_geom_angle
C4 N1 C5 123.92(11)
C5 N2 C6 108.90(10)
C11 S C5 87.62(6)
C3 C2 C1 111.29(11)
C4 C3 C2 113.98(11)
O C4 N1 121.46(12)
O C4 C3 124.23(11)
N1 C4 C3 114.30(11)
N2 C5 N1 121.66(11)
N2 C5 S 118.00(9)
N1 C5 S 120.34(9)
N2 C6 C7 126.34(12)
N2 C6 C11 114.83(11)
C7 C6 C11 118.83(12)
C8 C7 C6 119.00(12)
C7 C8 C9 121.58(12)
C10 C9 C8 120.45(12)
C9 C10 C11 117.88(12)
C10 C11 C6 122.25(12)
C10 C11 S 127.12(10)
C6 C11 S 110.63(9)
C4 N1 H1 118.4(11)
C5 N1 H1 117.7(11)
C2 C1 H1A 109.5
C2 C1 H1B 109.5
H1A C1 H1B 109.5
C2 C1 H1C 109.5
H1A C1 H1C 109.5
H1B C1 H1C 109.5
C3 C2 H2A 109.4
C1 C2 H2A 109.4
C3 C2 H2B 109.4
C1 C2 H2B 109.4
H2A C2 H2B 108.0
C4 C3 H3A 108.8
C2 C3 H3A 108.8
C4 C3 H3B 108.8
C2 C3 H3B 108.8
H3A C3 H3B 107.7
C8 C7 H7 120.5
C6 C7 H7 120.5
C7 C8 H8 119.2
C9 C8 H8 119.2
C10 C9 H9 119.8
C8 C9 H9 119.8
C9 C10 H10 121.1
C11 C10 H10 121.1

loop_
_geom_bond_atom_site_label_1
_geom_bond_atom_site_label_2
_geom_bond_distance
N1 C4 1.3788(16)
N1 C5 1.3803(16)
N2 C5 1.3022(16)
N2 C6 1.4015(16)
O C4 1.2209(16)
S C11 1.7351(13)
S C5 1.7501(13)
C1 C2 1.5238(18)
C2 C3 1.5236(17)
C3 C4 1.5011(17)
C6 C7 1.4019(17)
C6 C11 1.4027(18)
C7 C8 1.3802(18)
C8 C9 1.3988(19)
C9 C10 1.3858(18)
C10 C11 1.3956(18)
N1 H1 0.841(17)
C1 H1A 0.9800
C1 H1B 0.9800
C1 H1C 0.9800
C2 H2A 0.9900
C2 H2B 0.9900
C3 H3A 0.9900
C3 H3B 0.9900
C7 H7 0.9500
C8 H8 0.9500
C9 H9 0.9500
C10 H10 0.9500

loop_
_geom_hbond_atom_site_label_D
_geom_hbond_atom_site_label_H
_geom_hbond_atom_site_label_A
_geom_hbond_site_symmetry_A
_geom_hbond_distance_DH
_geom_hbond_distance_HA
_geom_hbond_distance_DA
_geom_hbond_angle_DHA
N1 H1 N2 2_556 0.84(2) 2.40(2) 3.232(2) 172.0(10)
C10 H10 O 2_766 0.95 2.46 3.277(2) 144.1
C2 H2B Cent(C6--C11) 2_666 0.99 2.66 3.56 152
C3 H3B Cent(C6--C11) 2_656 0.99 2.64 3.47 142

loop_
_geom_torsion_atom_site_label_1
_geom_torsion_atom_site_label_2
_geom_torsion_atom_site_label_3
_geom_torsion_atom_site_label_4
_geom_torsion
C1 C2 C3 C4 177.95(12)
C5 N1 C4 O 2.2(2)
C5 N1 C4 C3 -178.25(12)
C2 C3 C4 O 0.8(2)
C2 C3 C4 N1 -178.73(11)
C6 N2 C5 N1 -179.44(12)
C6 N2 C5 S 0.99(15)
C4 N1 C5 N2 177.35(12)
C4 N1 C5 S -3.09(18)
C11 S C5 N2 -0.39(11)
C11 S C5 N1 -179.97(12)
C5 N2 C6 C7 178.19(13)
C5 N2 C6 C11 -1.25(17)
N2 C6 C7 C8 -179.52(13)
C11 C6 C7 C8 -0.1(2)
C6 C7 C8 C9 -0.6(2)
C7 C8 C9 C10 0.6(2)
C8 C9 C10 C11 0.2(2)
C9 C10 C11 C6 -1.0(2)
C9 C10 C11 S 178.35(10)
N2 C6 C11 C10 -179.60(12)
C7 C6 C11 C10 0.9(2)
N2 C6 C11 S 0.99(15)
C7 C6 C11 S -178.49(10)
C5 S C11 C10 -179.73(14)
C5 S C11 C6 -0.35(10)

loop_
_cod_related_entry_id
_cod_related_entry_database
_cod_related_entry_code
1 ChemSpider 617907
